data_4071314
loop_
_publ_author_name
'Nakabuchi, Takashi'
'Matano, Yoshihiro'
'Imahori, Hiroshi'

_publ_section_title
;
 Synthesis, Structures, and Coordinating Properties of
 Phosphole-Containing Hybrid Calixpyrroles
;
_journal_issue 13
_journal_name_full Organometallics
_journal_page_first 3142
_journal_paper_doi 10.1021/om800099h
_journal_volume 27
_journal_year 2008
_chemical_absolute_configuration unk
_chemical_formula_moiety '2(C74 H86 Cl2 N4 P2 Pd S2), C H2 Cl2'
_chemical_formula_sum 'C149 H174 Cl6 N8 P4 Pd2 S4'
_chemical_formula_weight 2754.58
_chemical_name_systematic
; 
 ? 
;
_space_group_IT_number 1
_symmetry_cell_setting triclinic
_symmetry_Int_Tables_number 1
_symmetry_space_group_name_Hall 'P 1'
_symmetry_space_group_name_H-M 'P 1'
_atom_sites_solution_hydrogens geom
_atom_sites_solution_primary direct
_atom_sites_solution_secondary difmap
_audit_creation_method SHELXL-97
_cell_angle_alpha 88.576(3)
_cell_angle_beta 71.269(2)
_cell_angle_gamma 84.408(2)
_cell_formula_units_Z 1
_cell_length_a 14.0389(10)
_cell_length_b 15.8468(13)
_cell_length_c 17.5829(11)
_cell_measurement_temperature 123(2)
_cell_measurement_theta_max 27.5
_cell_measurement_theta_min 3.1
_cell_volume 3686.8(5)
_computing_cell_refinement CrystalClear
_computing_data_collection CrystalClear
_computing_data_reduction CrystalStructure
_computing_publication_material 'CrystalStructure 3.8.0'
_computing_structure_refinement 'SHELXL-97 (Sheldrick, 1997)'
_computing_structure_solution SIR92
_diffrn_ambient_temperature 123(2)
_diffrn_detector_area_resol_mean 7.31
_diffrn_measured_fraction_theta_full 0.957
_diffrn_measured_fraction_theta_max 0.957
_diffrn_measurement_device_type 'Rigaku Saturn'
_diffrn_measurement_method \w
_diffrn_radiation_monochromator graphite
_diffrn_radiation_source 'fine-focus sealed tube'
_diffrn_radiation_type MoK\a
_diffrn_radiation_wavelength 0.71070
_diffrn_reflns_av_R_equivalents 0.0203
_diffrn_reflns_av_sigmaI/netI 0.0317
_diffrn_reflns_limit_h_max 18
_diffrn_reflns_limit_h_min -18
_diffrn_reflns_limit_k_max 20
_diffrn_reflns_limit_k_min -16
_diffrn_reflns_limit_l_max 22
_diffrn_reflns_limit_l_min -22
_diffrn_reflns_number 30008
_diffrn_reflns_theta_full 27.48
_diffrn_reflns_theta_max 27.48
_diffrn_reflns_theta_min 3.08
_exptl_absorpt_coefficient_mu 0.503
_exptl_absorpt_correction_T_max 0.9514
_exptl_absorpt_correction_T_min 0.8638
_exptl_absorpt_correction_type multi-scan
_exptl_absorpt_process_details 'Jacobson, R. (1998) Private communication'
_exptl_crystal_colour yellow
_exptl_crystal_density_diffrn 1.241
_exptl_crystal_density_method 'not measured'
_exptl_crystal_description block
_exptl_crystal_F_000 1442
_exptl_crystal_size_max 0.30
_exptl_crystal_size_mid 0.20
_exptl_crystal_size_min 0.10
_refine_diff_density_max 0.933
_refine_diff_density_min -0.994
_refine_diff_density_rms 0.063
_refine_ls_extinction_method none
_refine_ls_goodness_of_fit_ref 1.051
_refine_ls_hydrogen_treatment refall
_refine_ls_matrix_type full
_refine_ls_number_parameters 1559
_refine_ls_number_reflns 16183
_refine_ls_number_restraints 3
_refine_ls_restrained_S_all 1.051
_refine_ls_R_factor_all 0.0313
_refine_ls_R_factor_gt 0.0306
_refine_ls_shift/su_max 0.004
_refine_ls_shift/su_mean 0.000
_refine_ls_structure_factor_coef Fsqd
_refine_ls_weighting_details 'calc w=1/[\s^2^(Fo^2^)+(0.0200P)^2^+4.0000P] where P=(Fo^2^+2Fc^2^)/3'
_refine_ls_weighting_scheme calc
_refine_ls_wR_factor_gt 0.0721
_refine_ls_wR_factor_ref 0.0725
_reflns_number_gt 15832
_reflns_number_total 16183
_reflns_threshold_expression >2sigma(I)
_cod_data_source_file om800099h-file001.cif
_cod_data_source_block 16_ii
_cod_database_code 4071314

loop_
_symmetry_equiv_pos_as_xyz
'x, y, z'

loop_
_atom_site_label
_atom_site_type_symbol
_atom_site_fract_x
_atom_site_fract_y
_atom_site_fract_z
_atom_site_U_iso_or_equiv
_atom_site_adp_type
_atom_site_occupancy
_atom_site_symmetry_multiplicity
_atom_site_calc_flag
_atom_site_refinement_flags
Pd1 Pd 0.114299(16) 0.440963(15) 0.626564(15) 0.01457(6) Uani 1 1 d .
Pd2 Pd 0.565984(18) 0.932717(17) 0.149453(16) 0.01806(6) Uani 1 1 d .
Cl1 Cl -0.02638(6) 0.38047(5) 0.62243(5) 0.01809(16) Uani 1 1 d .
Cl2 Cl 0.26644(6) 0.49547(5) 0.60652(6) 0.02154(18) Uani 1 1 d .
Cl3 Cl 0.69828(6) 0.92426(6) 0.20019(5) 0.02130(18) Uani 1 1 d .
Cl4 Cl 0.43672(7) 0.92131(7) 0.09685(6) 0.0259(2) Uani 1 1 d .
Cl5 Cl 0.5647(3) 0.4592(2) 0.1278(2) 0.1416(12) Uani 1 1 d .
Cl6 Cl 0.3531(4) 0.4500(2) 0.1477(4) 0.224(3) Uani 1 1 d .
S1 S -0.25463(7) 0.24561(6) 0.70762(6) 0.02112(19) Uani 1 1 d .
S2 S 0.49078(7) 0.66172(6) 0.52804(6) 0.02070(18) Uani 1 1 d .
S3 S 0.85499(7) 0.99829(6) 0.32625(6) 0.02250(19) Uani 1 1 d .
S4 S 0.30096(7) 0.83293(7) -0.05998(6) 0.0253(2) Uani 1 1 d .
P1 P 0.14528(7) 0.32918(6) 0.70829(6) 0.01526(17) Uani 1 1 d .
P2 P 0.06129(6) 0.57219(5) 0.58304(6) 0.01437(17) Uani 1 1 d .
P3 P 0.67405(7) 0.89074(6) 0.02276(6) 0.01907(19) Uani 1 1 d .
P4 P 0.46382(7) 1.00686(6) 0.26674(6) 0.01860(18) Uani 1 1 d .
N1 N -0.0274(2) 0.1699(2) 0.5989(2) 0.0208(7) Uani 1 1 d .
H165 H -0.0300 0.2253 0.5898 0.026 Uiso 1 1 d .
N2 N -0.1583(2) 0.3555(2) 0.80485(19) 0.0199(6) Uani 1 1 d .
H166 H -0.1221 0.3633 0.7542 0.024 Uiso 1 1 d .
N3 N 0.3731(2) 0.5721(2) 0.41134(19) 0.0189(6) Uani 1 1 d .
H167 H 0.3601 0.5401 0.4540 0.023 Uiso 1 1 d .
N4 N 0.2627(2) 0.6899(2) 0.65913(19) 0.0190(6) Uani 1 1 d .
H168 H 0.2662 0.6357 0.6472 0.023 Uiso 1 1 d .
N5 N 0.7207(2) 1.1169(2) 0.2429(2) 0.0223(7) Uani 1 1 d .
H169 H 0.7161 1.0645 0.2289 0.027 Uiso 1 1 d .
N6 N 0.6686(2) 0.8775(2) 0.39221(19) 0.0221(7) Uani 1 1 d .
H170 H 0.6841 0.8751 0.3392 0.027 Uiso 1 1 d .
N7 N 0.4691(2) 0.9690(2) -0.0914(2) 0.0242(7) Uani 1 1 d .
H171 H 0.4574 0.9654 -0.0394 0.029 Uiso 1 1 d .
N8 N 0.4473(2) 0.7146(2) 0.0275(2) 0.0230(7) Uani 1 1 d .
H172 H 0.4316 0.7652 0.0505 0.027 Uiso 1 1 d .
C1 C 0.0904(3) 0.2303(2) 0.7060(2) 0.0160(7) Uani 1 1 d .
C2 C 0.0169(3) 0.2202(2) 0.7750(2) 0.0184(7) Uani 1 1 d .
C3 C -0.0384(3) 0.1442(3) 0.8105(3) 0.0277(9) Uani 1 1 d .
H1 H 0.0002 0.0910 0.7851 0.033 Uiso 1 1 calc R
H2 H -0.1061 0.1484 0.8038 0.033 Uiso 1 1 calc R
C4 C -0.0469(3) 0.1482(3) 0.9005(3) 0.0266(8) Uani 1 1 d .
H3 H -0.1186 0.1516 0.9347 0.032 Uiso 1 1 calc R
H4 H -0.0107 0.0971 0.9155 0.032 Uiso 1 1 calc R
C5 C 0.0017(3) 0.2288(3) 0.9112(2) 0.0254(8) Uani 1 1 d .
H5 H 0.0737 0.2151 0.9067 0.030 Uiso 1 1 calc R
H6 H -0.0345 0.2560 0.9640 0.030 Uiso 1 1 calc R
C6 C -0.0091(3) 0.2871(2) 0.8416(2) 0.0183(7) Uani 1 1 d .
C7 C 0.0679(3) 0.3526(2) 0.8125(2) 0.0202(7) Uani 1 1 d .
C8 C 0.1311(3) 0.1664(2) 0.6363(2) 0.0211(8) Uani 1 1 d .
C9 C 0.1886(3) 0.2093(3) 0.5577(2) 0.0241(8) Uani 1 1 d .
H7 H 0.2156 0.1665 0.5150 0.029 Uiso 1 1 calc R
H8 H 0.2443 0.2369 0.5654 0.029 Uiso 1 1 calc R
H9 H 0.1424 0.2518 0.5426 0.029 Uiso 1 1 calc R
C10 C 0.2054(3) 0.0988(3) 0.6572(3) 0.0291(9) Uani 1 1 d .
H10 H 0.1707 0.0714 0.7078 0.035 Uiso 1 1 calc R
H11 H 0.2626 0.1259 0.6629 0.035 Uiso 1 1 calc R
H12 H 0.2300 0.0561 0.6142 0.035 Uiso 1 1 calc R
C11 C 0.0462(3) 0.1248(2) 0.6222(2) 0.0204(7) Uani 1 1 d .
C12 C 0.0254(3) 0.0409(3) 0.6273(3) 0.0302(9) Uani 1 1 d .
H13 H 0.0643 -0.0055 0.6416 0.036 Uiso 1 1 calc R
C13 C -0.0639(3) 0.0362(3) 0.6076(3) 0.0298(9) Uani 1 1 d .
H14 H -0.0954 -0.0139 0.6060 0.036 Uiso 1 1 calc R
C14 C -0.0975(3) 0.1178(2) 0.5908(2) 0.0224(8) Uani 1 1 d .
C15 C -0.1846(3) 0.1523(3) 0.5627(3) 0.0281(9) Uani 1 1 d .
C16 C -0.1461(4) 0.1654(3) 0.4720(3) 0.0403(11) Uani 1 1 d .
H15 H -0.2029 0.1856 0.4533 0.048 Uiso 1 1 calc R
H16 H -0.1141 0.1115 0.4453 0.048 Uiso 1 1 calc R
H17 H -0.0966 0.2074 0.4592 0.048 Uiso 1 1 calc R
C17 C -0.2650(4) 0.0882(3) 0.5833(4) 0.0423(12) Uani 1 1 d .
H18 H -0.2880 0.0785 0.6413 0.051 Uiso 1 1 calc R
H19 H -0.2356 0.0345 0.5551 0.051 Uiso 1 1 calc R
H20 H -0.3225 0.1109 0.5664 0.051 Uiso 1 1 calc R
C18 C -0.2302(3) 0.2358(3) 0.6047(2) 0.0213(8) Uani 1 1 d .
C19 C -0.2544(3) 0.3113(3) 0.5745(3) 0.0266(8) Uani 1 1 d .
H21 H -0.2478 0.3193 0.5194 0.032 Uiso 1 1 calc R
C20 C -0.2904(3) 0.3772(3) 0.6325(3) 0.0267(9) Uani 1 1 d .
H22 H -0.3100 0.4334 0.6197 0.032 Uiso 1 1 calc R
C21 C -0.2945(3) 0.3534(2) 0.7079(2) 0.0200(7) Uani 1 1 d .
C22 C -0.3247(3) 0.4061(2) 0.7840(3) 0.0232(8) Uani 1 1 d .
C23 C -0.3084(3) 0.4987(2) 0.7610(3) 0.0288(9) Uani 1 1 d .
H23 H -0.3256 0.5333 0.8098 0.035 Uiso 1 1 calc R
H24 H -0.3518 0.5192 0.7292 0.035 Uiso 1 1 calc R
H25 H -0.2375 0.5027 0.7292 0.035 Uiso 1 1 calc R
C24 C -0.4372(3) 0.3985(3) 0.8308(3) 0.0293(9) Uani 1 1 d .
H26 H -0.4476 0.3389 0.8438 0.035 Uiso 1 1 calc R
H27 H -0.4786 0.4200 0.7977 0.035 Uiso 1 1 calc R
H28 H -0.4569 0.4319 0.8805 0.035 Uiso 1 1 calc R
C25 C -0.2617(3) 0.3738(2) 0.8361(2) 0.0212(7) Uani 1 1 d .
C26 C -0.2873(3) 0.3552(3) 0.9163(3) 0.0297(9) Uani 1 1 d .
H29 H -0.3533 0.3629 0.9542 0.036 Uiso 1 1 calc R
C27 C -0.1985(3) 0.3226(3) 0.9333(3) 0.0310(9) Uani 1 1 d .
H30 H -0.1945 0.3040 0.9841 0.037 Uiso 1 1 calc R
C28 C -0.1193(3) 0.3231(3) 0.8627(2) 0.0225(8) Uani 1 1 d .
C29 C 0.0797(3) 0.4171(3) 0.8556(3) 0.0282(9) Uani 1 1 d .
C30 C 0.1619(4) 0.4766(3) 0.8229(3) 0.0352(10) Uani 1 1 d .
H31 H 0.1989 0.4625 0.7665 0.042 Uiso 1 1 calc R
H32 H 0.2087 0.4705 0.8542 0.042 Uiso 1 1 calc R
H33 H 0.1312 0.5353 0.8269 0.042 Uiso 1 1 calc R
C31 C 0.0144(4) 0.4363(3) 0.9412(3) 0.0422(12) Uani 1 1 d .
H34 H -0.0506 0.4128 0.9514 0.051 Uiso 1 1 calc R
H35 H 0.0029 0.4978 0.9496 0.051 Uiso 1 1 calc R
H36 H 0.0485 0.4107 0.9780 0.051 Uiso 1 1 calc R
C32 C 0.2736(3) 0.2985(2) 0.7103(2) 0.0201(7) Uani 1 1 d .
C33 C 0.3580(3) 0.3097(2) 0.6437(2) 0.0217(8) Uani 1 1 d .
H37 H 0.3498 0.3350 0.5964 0.026 Uiso 1 1 calc R
C34 C 0.4548(3) 0.2835(3) 0.6467(3) 0.0271(9) Uani 1 1 d .
H38 H 0.5121 0.2920 0.6015 0.033 Uiso 1 1 calc R
C35 C 0.4680(3) 0.2459(3) 0.7136(3) 0.0343(10) Uani 1 1 d .
H39 H 0.5340 0.2274 0.7145 0.041 Uiso 1 1 calc R
C36 C 0.3848(4) 0.2346(3) 0.7804(3) 0.0405(12) Uani 1 1 d .
H40 H 0.3939 0.2087 0.8272 0.049 Uiso 1 1 calc R
C37 C 0.2884(3) 0.2611(3) 0.7788(3) 0.0318(10) Uani 1 1 d .
H41 H 0.2318 0.2536 0.8249 0.038 Uiso 1 1 calc R
C38 C 0.1490(3) 0.6249(2) 0.5016(2) 0.0151(7) Uani 1 1 d .
C39 C 0.1637(3) 0.6999(2) 0.5264(2) 0.0175(7) Uani 1 1 d .
C40 C 0.2065(3) 0.7768(2) 0.4809(2) 0.0215(8) Uani 1 1 d .
H42 H 0.2114 0.7732 0.4236 0.026 Uiso 1 1 calc R
H43 H 0.2742 0.7838 0.4847 0.026 Uiso 1 1 calc R
C41 C 0.1277(3) 0.8507(2) 0.5246(2) 0.0223(8) Uani 1 1 d .
H44 H 0.1616 0.8952 0.5416 0.027 Uiso 1 1 calc R
H45 H 0.0914 0.8764 0.4886 0.027 Uiso 1 1 calc R
C42 C 0.0529(3) 0.8108(2) 0.5991(2) 0.0191(7) Uani 1 1 d .
H46 H 0.0340 0.8492 0.6463 0.023 Uiso 1 1 calc R
H47 H -0.0092 0.7987 0.5879 0.023 Uiso 1 1 calc R
C43 C 0.1119(3) 0.7278(2) 0.6138(2) 0.0143(7) Uani 1 1 d .
C44 C 0.0507(3) 0.6559(2) 0.6560(2) 0.0160(7) Uani 1 1 d .
C45 C 0.1929(3) 0.5898(2) 0.4148(2) 0.0200(7) Uani 1 1 d .
C46 C 0.1910(3) 0.4926(3) 0.4122(3) 0.0273(9) Uani 1 1 d .
H48 H 0.2201 0.4725 0.3565 0.033 Uiso 1 1 calc R
H49 H 0.1210 0.4782 0.4340 0.033 Uiso 1 1 calc R
H50 H 0.2306 0.4655 0.4445 0.033 Uiso 1 1 calc R
C47 C 0.1297(3) 0.6313(3) 0.3643(2) 0.0285(9) Uani 1 1 d .
H51 H 0.1358 0.6925 0.3611 0.034 Uiso 1 1 calc R
H52 H 0.0587 0.6212 0.3895 0.034 Uiso 1 1 calc R
H53 H 0.1545 0.6067 0.3101 0.034 Uiso 1 1 calc R
C48 C 0.3021(3) 0.6079(2) 0.3787(2) 0.0200(7) Uani 1 1 d .
C49 C 0.3520(3) 0.6518(3) 0.3125(2) 0.0299(9) Uani 1 1 d .
H54 H 0.3225 0.6827 0.2774 0.036 Uiso 1 1 calc R
C50 C 0.4568(3) 0.6427(3) 0.3055(2) 0.0274(9) Uani 1 1 d .
H55 H 0.5095 0.6668 0.2651 0.033 Uiso 1 1 calc R
C51 C 0.4676(3) 0.5934(2) 0.3672(2) 0.0199(7) Uani 1 1 d .
C52 C 0.5600(3) 0.5601(2) 0.3892(2) 0.0217(8) Uani 1 1 d .
C53 C 0.5903(3) 0.4673(3) 0.3606(3) 0.0321(9) Uani 1 1 d .
H56 H 0.5356 0.4326 0.3885 0.039 Uiso 1 1 calc R
H57 H 0.6519 0.4462 0.3726 0.039 Uiso 1 1 calc R
H58 H 0.6027 0.4641 0.3026 0.039 Uiso 1 1 calc R
C54 C 0.6488(3) 0.6122(3) 0.3482(3) 0.0305(9) Uani 1 1 d .
H59 H 0.6673 0.6060 0.2898 0.037 Uiso 1 1 calc R
H60 H 0.7067 0.5919 0.3654 0.037 Uiso 1 1 calc R
H61 H 0.6291 0.6721 0.3631 0.037 Uiso 1 1 calc R
C55 C 0.5343(3) 0.5647(2) 0.4802(2) 0.0201(7) Uani 1 1 d .
C56 C 0.5321(3) 0.5025(2) 0.5347(3) 0.0246(8) Uani 1 1 d .
H62 H 0.5525 0.4446 0.5204 0.029 Uiso 1 1 calc R
C57 C 0.4961(3) 0.5323(3) 0.6159(3) 0.0241(8) Uani 1 1 d .
H63 H 0.4913 0.4963 0.6607 0.029 Uiso 1 1 calc R
C58 C 0.4695(3) 0.6174(2) 0.6226(2) 0.0210(8) Uani 1 1 d .
C59 C 0.4222(3) 0.6735(3) 0.6962(2) 0.0232(8) Uani 1 1 d .
C60 C 0.3904(4) 0.6183(3) 0.7720(3) 0.0393(11) Uani 1 1 d .
H64 H 0.3441 0.5784 0.7660 0.047 Uiso 1 1 calc R
H65 H 0.3565 0.6548 0.8190 0.047 Uiso 1 1 calc R
H66 H 0.4504 0.5867 0.7792 0.047 Uiso 1 1 calc R
C61 C 0.4983(3) 0.7333(3) 0.7043(3) 0.0350(10) Uani 1 1 d .
H67 H 0.5580 0.6997 0.7100 0.042 Uiso 1 1 calc R
H68 H 0.4670 0.7696 0.7517 0.042 Uiso 1 1 calc R
H69 H 0.5185 0.7686 0.6563 0.042 Uiso 1 1 calc R
C62 C 0.3301(3) 0.7261(2) 0.6874(2) 0.0206(8) Uani 1 1 d .
C63 C 0.2980(3) 0.8104(3) 0.6991(3) 0.0260(8) Uani 1 1 d .
H70 H 0.3295 0.8516 0.7185 0.031 Uiso 1 1 calc R
C64 C 0.2095(3) 0.8253(2) 0.6773(3) 0.0251(8) Uani 1 1 d .
H71 H 0.1704 0.8782 0.6800 0.030 Uiso 1 1 calc R
C65 C 0.1898(3) 0.7499(2) 0.6513(2) 0.0170(7) Uani 1 1 d .
C66 C -0.0034(3) 0.6521(2) 0.7343(2) 0.0194(7) Uani 1 1 d .
C67 C -0.0651(3) 0.5796(3) 0.7696(3) 0.0278(9) Uani 1 1 d .
H72 H -0.1371 0.5990 0.7841 0.033 Uiso 1 1 calc R
H73 H -0.0495 0.5591 0.8177 0.033 Uiso 1 1 calc R
H74 H -0.0487 0.5335 0.7300 0.033 Uiso 1 1 calc R
C68 C -0.0113(3) 0.7203(3) 0.7941(2) 0.0273(9) Uani 1 1 d .
H75 H 0.0235 0.6992 0.8319 0.033 Uiso 1 1 calc R
H76 H -0.0827 0.7366 0.8235 0.033 Uiso 1 1 calc R
H77 H 0.0200 0.7698 0.7660 0.033 Uiso 1 1 calc R
C69 C -0.0603(3) 0.5828(2) 0.5631(2) 0.0180(7) Uani 1 1 d .
C70 C -0.0831(3) 0.5263(2) 0.5136(2) 0.0208(7) Uani 1 1 d .
H78 H -0.0350 0.4805 0.4890 0.025 Uiso 1 1 calc R
C71 C -0.1754(3) 0.5364(3) 0.4998(3) 0.0277(9) Uani 1 1 d .
H79 H -0.1896 0.4982 0.4649 0.033 Uiso 1 1 calc R
C72 C -0.2468(3) 0.6014(3) 0.5365(3) 0.0299(9) Uani 1 1 d .
H80 H -0.3102 0.6077 0.5273 0.036 Uiso 1 1 calc R
C73 C -0.2263(3) 0.6568(3) 0.5863(3) 0.0279(9) Uani 1 1 d .
H81 H -0.2757 0.7013 0.6118 0.033 Uiso 1 1 calc R
C74 C -0.1329(3) 0.6483(2) 0.5997(2) 0.0227(8) Uani 1 1 d .
H82 H -0.1190 0.6873 0.6340 0.027 Uiso 1 1 calc R
C75 C 0.6649(3) 0.9648(3) -0.0565(2) 0.0220(8) Uani 1 1 d .
C76 C 0.6518(3) 0.9150(3) -0.1254(2) 0.0220(8) Uani 1 1 d .
C77 C 0.7436(3) 0.8981(3) -0.2026(2) 0.0285(9) Uani 1 1 d .
H83 H 0.8076 0.8918 -0.1898 0.034 Uiso 1 1 calc R
H84 H 0.7462 0.9449 -0.2414 0.034 Uiso 1 1 calc R
C78 C 0.7246(4) 0.8134(3) -0.2368(3) 0.0357(10) Uani 1 1 d .
H85 H 0.7003 0.8250 -0.2834 0.043 Uiso 1 1 calc R
H86 H 0.7879 0.7752 -0.2546 0.043 Uiso 1 1 calc R
C79 C 0.6438(3) 0.7720(3) -0.1684(2) 0.0296(9) Uani 1 1 d .
H87 H 0.5779 0.7766 -0.1782 0.036 Uiso 1 1 calc R
H88 H 0.6651 0.7115 -0.1621 0.036 Uiso 1 1 calc R
C80 C 0.6388(3) 0.8232(3) -0.0967(2) 0.0224(8) Uani 1 1 d .
C81 C 0.6427(3) 0.8011(3) -0.0239(2) 0.0195(7) Uani 1 1 d .
C82 C 0.6663(3) 1.0484(3) -0.0504(3) 0.0255(8) Uani 1 1 d .
C83 C 0.6778(3) 1.0901(3) 0.0218(3) 0.0331(10) Uani 1 1 d .
H89 H 0.6186 1.0825 0.0688 0.040 Uiso 1 1 calc R
H90 H 0.6836 1.1508 0.0116 0.040 Uiso 1 1 calc R
H91 H 0.7388 1.0642 0.0321 0.040 Uiso 1 1 calc R
C84 C 0.6576(4) 1.1091(3) -0.1154(3) 0.0372(11) Uani 1 1 d .
H92 H 0.6688 1.0776 -0.1652 0.045 Uiso 1 1 calc R
H93 H 0.7084 1.1498 -0.1242 0.045 Uiso 1 1 calc R
H94 H 0.5900 1.1397 -0.0992 0.045 Uiso 1 1 calc R
C85 C 0.5608(3) 0.9513(3) -0.1487(2) 0.0230(8) Uani 1 1 d .
C86 C 0.5478(3) 0.9677(3) -0.2218(3) 0.0325(10) Uani 1 1 d .
H95 H 0.5989 0.9619 -0.2727 0.039 Uiso 1 1 calc R
C87 C 0.4442(3) 0.9949(3) -0.2076(3) 0.0339(10) Uani 1 1 d .
H96 H 0.4131 1.0105 -0.2472 0.041 Uiso 1 1 calc R
C88 C 0.3974(3) 0.9945(3) -0.1263(3) 0.0273(9) Uani 1 1 d .
C89 C 0.2869(3) 1.0105(3) -0.0756(3) 0.0296(9) Uani 1 1 d .
C90 C 0.2707(4) 1.0912(3) -0.0233(3) 0.0403(11) Uani 1 1 d .
H97 H 0.1997 1.1000 0.0103 0.048 Uiso 1 1 calc R
H98 H 0.2883 1.1404 -0.0582 0.048 Uiso 1 1 calc R
H99 H 0.3138 1.0844 0.0110 0.048 Uiso 1 1 calc R
C91 C 0.2204(3) 1.0223(3) -0.1305(3) 0.0380(11) Uani 1 1 d .
H100 H 0.2305 0.9713 -0.1637 0.046 Uiso 1 1 calc R
H101 H 0.2390 1.0714 -0.1652 0.046 Uiso 1 1 calc R
H102 H 0.1492 1.0315 -0.0974 0.046 Uiso 1 1 calc R
C92 C 0.2585(3) 0.9347(3) -0.0215(3) 0.0257(8) Uani 1 1 d .
C93 C 0.2070(3) 0.9317(3) 0.0585(3) 0.0306(9) Uani 1 1 d .
H103 H 0.1778 0.9807 0.0908 0.037 Uiso 1 1 calc R
C94 C 0.2014(3) 0.8476(3) 0.0889(3) 0.0293(9) Uani 1 1 d .
H104 H 0.1671 0.8352 0.1435 0.035 Uiso 1 1 calc R
C95 C 0.2490(3) 0.7868(3) 0.0335(2) 0.0260(9) Uani 1 1 d .
C96 C 0.2670(3) 0.6919(3) 0.0434(3) 0.0272(9) Uani 1 1 d .
C97 C 0.2242(4) 0.6691(3) 0.1328(3) 0.0375(11) Uani 1 1 d .
H105 H 0.2599 0.6968 0.1633 0.045 Uiso 1 1 calc R
H106 H 0.2334 0.6075 0.1389 0.045 Uiso 1 1 calc R
H107 H 0.1520 0.6884 0.1530 0.045 Uiso 1 1 calc R
C98 C 0.2126(3) 0.6433(3) -0.0034(3) 0.0348(10) Uani 1 1 d .
H108 H 0.1397 0.6594 0.0175 0.042 Uiso 1 1 calc R
H109 H 0.2260 0.5821 0.0031 0.042 Uiso 1 1 calc R
H110 H 0.2378 0.6575 -0.0605 0.042 Uiso 1 1 calc R
C99 C 0.3798(3) 0.6651(3) 0.0134(2) 0.0238(8) Uani 1 1 d .
C100 C 0.4324(3) 0.5931(3) -0.0234(3) 0.0321(9) Uani 1 1 d .
H111 H 0.4052 0.5473 -0.0405 0.038 Uiso 1 1 calc R
C101 C 0.5361(3) 0.5985(3) -0.0319(3) 0.0318(9) Uani 1 1 d .
H112 H 0.5902 0.5566 -0.0553 0.038 Uiso 1 1 calc R
C102 C 0.5440(3) 0.6735(3) -0.0010(2) 0.0236(8) Uani 1 1 d .
C103 C 0.6326(3) 0.7116(2) 0.0123(2) 0.0210(7) Uani 1 1 d .
C104 C 0.6108(3) 0.7139(3) 0.1047(2) 0.0260(9) Uani 1 1 d .
H113 H 0.5468 0.7482 0.1300 0.031 Uiso 1 1 calc R
H114 H 0.6656 0.7388 0.1167 0.031 Uiso 1 1 calc R
H115 H 0.6061 0.6561 0.1258 0.031 Uiso 1 1 calc R
C105 C 0.7302(3) 0.6541(3) -0.0249(3) 0.0283(9) Uani 1 1 d .
H116 H 0.7263 0.6001 0.0039 0.034 Uiso 1 1 calc R
H117 H 0.7878 0.6818 -0.0209 0.034 Uiso 1 1 calc R
H118 H 0.7389 0.6435 -0.0815 0.034 Uiso 1 1 calc R
C106 C 0.8111(3) 0.8723(3) 0.0062(2) 0.0227(8) Uani 1 1 d .
C107 C 0.8501(3) 0.8130(3) 0.0512(3) 0.0280(9) Uani 1 1 d .
H119 H 0.8053 0.7847 0.0942 0.034 Uiso 1 1 calc R
C108 C 0.9542(3) 0.7951(3) 0.0337(3) 0.0346(10) Uani 1 1 d .
H120 H 0.9799 0.7544 0.0644 0.042 Uiso 1 1 calc R
C109 C 1.0202(3) 0.8368(3) -0.0290(3) 0.0359(11) Uani 1 1 d .
H121 H 1.0912 0.8241 -0.0416 0.043 Uiso 1 1 calc R
C110 C 0.9823(3) 0.8970(3) -0.0731(3) 0.0371(11) Uani 1 1 d .
H122 H 1.0273 0.9261 -0.1155 0.045 Uiso 1 1 calc R
C111 C 0.8782(3) 0.9149(3) -0.0553(3) 0.0300(9) Uani 1 1 d .
H123 H 0.8527 0.9565 -0.0854 0.036 Uiso 1 1 calc R
C112 C 0.4851(3) 1.1197(3) 0.2543(3) 0.0253(8) Uani 1 1 d .
C113 C 0.5338(3) 1.1453(2) 0.3150(3) 0.0253(8) Uani 1 1 d .
C114 C 0.4682(3) 1.2124(3) 0.3789(3) 0.0349(10) Uani 1 1 d .
H124 H 0.4809 1.2707 0.3596 0.042 Uiso 1 1 calc R
H125 H 0.3953 1.2058 0.3916 0.042 Uiso 1 1 calc R
C115 C 0.5030(4) 1.1929(3) 0.4534(3) 0.0417(12) Uani 1 1 d .
H126 H 0.5508 1.2336 0.4569 0.050 Uiso 1 1 calc R
H127 H 0.4442 1.1979 0.5032 0.050 Uiso 1 1 calc R
C116 C 0.5550(4) 1.1019(3) 0.4435(3) 0.0319(10) Uani 1 1 d .
H128 H 0.6285 1.1017 0.4340 0.038 Uiso 1 1 calc R
H129 H 0.5253 1.0673 0.4914 0.038 Uiso 1 1 calc R
C117 C 0.5342(3) 1.0701(3) 0.3709(2) 0.0220(8) Uani 1 1 d .
C118 C 0.5006(3) 0.9977(2) 0.3568(2) 0.0188(7) Uani 1 1 d .
C119 C 0.4581(4) 1.1705(3) 0.2009(3) 0.0378(11) Uani 1 1 d .
C120 C 0.4029(4) 1.1422(4) 0.1469(3) 0.0470(13) Uani 1 1 d .
H130 H 0.4050 1.0802 0.1476 0.056 Uiso 1 1 calc R
H131 H 0.4354 1.1613 0.0920 0.056 Uiso 1 1 calc R
H132 H 0.3325 1.1668 0.1660 0.056 Uiso 1 1 calc R
C121 C 0.4788(5) 1.2615(3) 0.1912(4) 0.0577(16) Uani 1 1 d .
H133 H 0.4182 1.2972 0.2216 0.069 Uiso 1 1 calc R
H134 H 0.4974 1.2765 0.1342 0.069 Uiso 1 1 calc R
H135 H 0.5346 1.2704 0.2114 0.069 Uiso 1 1 calc R
C122 C 0.6400(3) 1.1728(3) 0.2809(3) 0.0275(9) Uani 1 1 d .
C123 C 0.6783(4) 1.2469(3) 0.2906(4) 0.0469(14) Uani 1 1 d .
H136 H 0.6404 1.2978 0.3150 0.056 Uiso 1 1 calc R
C124 C 0.7851(4) 1.2333(3) 0.2574(4) 0.0448(13) Uani 1 1 d .
H137 H 0.8315 1.2738 0.2554 0.054 Uiso 1 1 calc R
C125 C 0.8097(3) 1.1526(3) 0.2289(3) 0.0270(9) Uani 1 1 d .
C126 C 0.9107(3) 1.1033(3) 0.1905(3) 0.0261(9) Uani 1 1 d .
C127 C 0.9306(4) 1.0969(4) 0.0988(3) 0.0403(12) Uani 1 1 d .
H138 H 0.8839 1.0601 0.0885 0.048 Uiso 1 1 calc R
H139 H 1.0003 1.0731 0.0725 0.048 Uiso 1 1 calc R
H140 H 0.9202 1.1536 0.0775 0.048 Uiso 1 1 calc R
C128 C 0.9948(3) 1.1498(3) 0.2053(3) 0.0387(11) Uani 1 1 d .
H141 H 1.0023 1.2026 0.1746 0.046 Uiso 1 1 calc R
H142 H 1.0587 1.1135 0.1881 0.046 Uiso 1 1 calc R
H143 H 0.9768 1.1629 0.2627 0.046 Uiso 1 1 calc R
C129 C 0.9125(3) 1.0145(3) 0.2245(2) 0.0216(8) Uani 1 1 d .
C130 C 0.9515(3) 0.9398(3) 0.1865(3) 0.0270(8) Uani 1 1 d .
H144 H 0.9865 0.9351 0.1305 0.032 Uiso 1 1 calc R
C131 C 0.9352(3) 0.8688(3) 0.2388(3) 0.0286(9) Uani 1 1 d .
H145 H 0.9580 0.8121 0.2209 0.034 Uiso 1 1 calc R
C132 C 0.8835(3) 0.8900(2) 0.3173(2) 0.0209(7) Uani 1 1 d .
C133 C 0.8464(3) 0.8337(3) 0.3887(2) 0.0245(8) Uani 1 1 d .
C134 C 0.8593(3) 0.7404(3) 0.3609(3) 0.0343(10) Uani 1 1 d .
H146 H 0.8215 0.7347 0.3235 0.041 Uiso 1 1 calc R
H147 H 0.8336 0.7042 0.4076 0.041 Uiso 1 1 calc R
H148 H 0.9311 0.7231 0.3340 0.041 Uiso 1 1 calc R
C135 C 0.9087(3) 0.8403(3) 0.4462(3) 0.0360(11) Uani 1 1 d .
H149 H 0.9791 0.8187 0.4191 0.043 Uiso 1 1 calc R
H150 H 0.8807 0.8067 0.4944 0.043 Uiso 1 1 calc R
H151 H 0.9059 0.8998 0.4615 0.043 Uiso 1 1 calc R
C136 C 0.7358(3) 0.8601(3) 0.4339(2) 0.0240(8) Uani 1 1 d .
C137 C 0.6823(3) 0.8697(3) 0.5131(3) 0.0294(9) Uani 1 1 d .
H152 H 0.7087 0.8610 0.5564 0.035 Uiso 1 1 calc R
C138 C 0.5797(3) 0.8950(3) 0.5200(2) 0.0276(9) Uani 1 1 d .
H153 H 0.5258 0.9066 0.5686 0.033 Uiso 1 1 calc R
C139 C 0.5727(3) 0.8995(3) 0.4442(2) 0.0235(8) Uani 1 1 d .
C140 C 0.4850(3) 0.9197(3) 0.4121(2) 0.0219(8) Uani 1 1 d .
C141 C 0.4750(3) 0.8410(3) 0.3670(3) 0.0240(8) Uani 1 1 d .
H154 H 0.5314 0.8340 0.3168 0.029 Uiso 1 1 calc R
H155 H 0.4111 0.8482 0.3551 0.029 Uiso 1 1 calc R
H156 H 0.4759 0.7908 0.4005 0.029 Uiso 1 1 calc R
C142 C 0.3871(3) 0.9385(3) 0.4835(3) 0.0297(9) Uani 1 1 d .
H157 H 0.3781 0.8904 0.5205 0.036 Uiso 1 1 calc R
H158 H 0.3293 0.9474 0.4636 0.036 Uiso 1 1 calc R
H159 H 0.3918 0.9896 0.5118 0.036 Uiso 1 1 calc R
C143 C 0.3264(3) 1.0016(3) 0.3011(2) 0.0222(8) Uani 1 1 d .
C144 C 0.2838(3) 0.9331(3) 0.2820(3) 0.0275(9) Uani 1 1 d .
H160 H 0.3259 0.8877 0.2503 0.033 Uiso 1 1 calc R
C145 C 0.1794(3) 0.9308(3) 0.3093(3) 0.0318(10) Uani 1 1 d .
H161 H 0.1505 0.8836 0.2963 0.038 Uiso 1 1 calc R
C146 C 0.1176(3) 0.9968(3) 0.3553(3) 0.0380(11) Uani 1 1 d .
H162 H 0.0463 0.9953 0.3727 0.046 Uiso 1 1 calc R
C147 C 0.1590(3) 1.0647(3) 0.3759(3) 0.0435(12) Uani 1 1 d .
H163 H 0.1165 1.1088 0.4094 0.052 Uiso 1 1 calc R
C148 C 0.2635(3) 1.0684(3) 0.3474(3) 0.0351(10) Uani 1 1 d .
H164 H 0.2920 1.1164 0.3593 0.042 Uiso 1 1 calc R
C149 C 0.4436(8) 0.5134(7) 0.1572(9) 0.131(4) Uani 1 1 d .
H173 H 0.4254 0.5321 0.2138 0.157 Uiso 1 1 calc R
H174 H 0.4439 0.5645 0.1237 0.157 Uiso 1 1 calc R

loop_
_atom_site_aniso_label
_atom_site_aniso_U_11
_atom_site_aniso_U_22
_atom_site_aniso_U_33
_atom_site_aniso_U_23
_atom_site_aniso_U_13
_atom_site_aniso_U_12
Pd1 0.01140(12) 0.01403(12) 0.01895(14) 0.00024(10) -0.00573(10) -0.00150(9)
Pd2 0.01160(12) 0.02783(14) 0.01493(13) -0.00323(11) -0.00442(10) -0.00123(10)
Cl1 0.0146(4) 0.0182(4) 0.0235(4) 0.0028(3) -0.0081(3) -0.0047(3)
Cl2 0.0136(4) 0.0191(4) 0.0339(5) 0.0030(4) -0.0098(4) -0.0039(3)
Cl3 0.0147(4) 0.0317(5) 0.0189(4) -0.0050(3) -0.0075(3) -0.0008(3)
Cl4 0.0134(4) 0.0467(6) 0.0188(4) -0.0041(4) -0.0065(4) -0.0029(4)
Cl5 0.146(3) 0.103(2) 0.173(3) 0.008(2) -0.053(3) 0.008(2)
Cl6 0.214(5) 0.100(2) 0.413(8) 0.072(4) -0.174(5) -0.041(3)
S1 0.0217(4) 0.0181(4) 0.0248(5) -0.0011(4) -0.0097(4) 0.0002(3)
S2 0.0203(4) 0.0209(4) 0.0216(5) -0.0021(3) -0.0089(4) 0.0026(3)
S3 0.0243(5) 0.0257(5) 0.0179(5) -0.0003(4) -0.0065(4) -0.0050(4)
S4 0.0180(4) 0.0355(5) 0.0208(5) 0.0013(4) -0.0039(4) -0.0024(4)
P1 0.0130(4) 0.0163(4) 0.0174(4) 0.0004(3) -0.0063(4) -0.0015(3)
P2 0.0106(4) 0.0148(4) 0.0184(4) 0.0002(3) -0.0055(3) -0.0017(3)
P3 0.0115(4) 0.0303(5) 0.0156(5) -0.0031(4) -0.0043(4) -0.0016(4)
P4 0.0127(4) 0.0249(5) 0.0172(5) -0.0031(4) -0.0036(4) -0.0004(3)
N1 0.0204(16) 0.0170(15) 0.0275(18) -0.0024(12) -0.0105(14) -0.0033(12)
N2 0.0158(15) 0.0241(16) 0.0183(16) -0.0030(12) -0.0033(13) -0.0015(12)
N3 0.0146(14) 0.0205(15) 0.0208(16) 0.0029(12) -0.0044(12) -0.0034(12)
N4 0.0166(15) 0.0210(15) 0.0222(16) -0.0033(12) -0.0099(13) -0.0018(12)
N5 0.0198(16) 0.0228(16) 0.0244(18) -0.0012(13) -0.0057(14) -0.0069(13)
N6 0.0170(15) 0.0334(18) 0.0181(16) 0.0063(13) -0.0075(13) -0.0085(13)
N7 0.0167(15) 0.0387(19) 0.0187(17) 0.0030(14) -0.0080(13) -0.0022(14)
N8 0.0153(15) 0.0295(17) 0.0223(17) 0.0004(14) -0.0036(13) -0.0019(13)
C1 0.0139(16) 0.0152(16) 0.0204(18) 0.0007(13) -0.0079(14) 0.0000(13)
C2 0.0176(17) 0.0202(17) 0.0198(19) 0.0026(14) -0.0093(15) -0.0021(14)
C3 0.027(2) 0.027(2) 0.031(2) 0.0047(17) -0.0104(18) -0.0099(16)
C4 0.0208(18) 0.031(2) 0.028(2) 0.0111(17) -0.0068(16) -0.0059(16)
C5 0.0211(19) 0.035(2) 0.020(2) 0.0069(17) -0.0063(16) -0.0045(16)
C6 0.0177(17) 0.0213(17) 0.0165(18) 0.0015(14) -0.0060(15) -0.0039(14)
C7 0.0178(17) 0.0239(18) 0.0214(19) 0.0021(15) -0.0097(15) -0.0021(14)
C8 0.0167(17) 0.0214(18) 0.026(2) -0.0037(15) -0.0091(16) 0.0017(14)
C9 0.0199(19) 0.030(2) 0.019(2) -0.0082(16) -0.0007(16) -0.0055(16)
C10 0.022(2) 0.024(2) 0.043(3) -0.0060(18) -0.0148(19) 0.0058(16)
C11 0.0187(17) 0.0179(17) 0.025(2) -0.0039(14) -0.0072(15) 0.0007(14)
C12 0.034(2) 0.0175(18) 0.045(3) -0.0071(17) -0.021(2) 0.0028(16)
C13 0.030(2) 0.0217(19) 0.040(3) -0.0056(17) -0.013(2) -0.0081(16)
C14 0.0199(18) 0.0215(18) 0.027(2) -0.0083(15) -0.0079(16) -0.0036(14)
C15 0.026(2) 0.025(2) 0.040(2) -0.0099(17) -0.0177(19) -0.0014(16)
C16 0.042(3) 0.049(3) 0.034(3) -0.016(2) -0.020(2) 0.008(2)
C17 0.033(2) 0.031(2) 0.073(4) -0.015(2) -0.028(3) -0.0058(19)
C18 0.0156(17) 0.0265(19) 0.024(2) -0.0026(16) -0.0090(16) -0.0029(15)
C19 0.024(2) 0.034(2) 0.023(2) -0.0012(17) -0.0101(17) 0.0003(17)
C20 0.024(2) 0.0234(19) 0.033(2) 0.0021(16) -0.0113(18) 0.0027(16)
C21 0.0124(16) 0.0194(17) 0.027(2) 0.0008(14) -0.0057(15) -0.0006(13)
C22 0.0163(17) 0.0229(18) 0.029(2) -0.0031(15) -0.0050(16) -0.0006(14)
C23 0.027(2) 0.0207(19) 0.037(2) -0.0065(17) -0.0082(19) 0.0010(16)
C24 0.0147(18) 0.032(2) 0.038(2) -0.0051(18) -0.0039(17) -0.0007(16)
C25 0.0162(17) 0.0221(18) 0.023(2) -0.0071(15) -0.0031(15) -0.0006(14)
C26 0.0180(19) 0.040(2) 0.026(2) -0.0017(18) -0.0018(17) 0.0012(17)
C27 0.025(2) 0.045(3) 0.020(2) -0.0019(18) -0.0039(17) 0.0017(18)
C28 0.0218(19) 0.0269(19) 0.0197(19) -0.0003(15) -0.0072(16) -0.0044(15)
C29 0.030(2) 0.028(2) 0.030(2) -0.0021(17) -0.0124(18) -0.0071(17)
C30 0.037(2) 0.033(2) 0.037(3) -0.0044(19) -0.012(2) -0.0140(19)
C31 0.049(3) 0.052(3) 0.027(2) -0.015(2) -0.009(2) -0.015(2)
C32 0.0158(17) 0.0200(17) 0.028(2) -0.0018(15) -0.0118(16) -0.0015(14)
C33 0.0190(18) 0.0206(17) 0.026(2) -0.0035(15) -0.0084(16) 0.0010(14)
C34 0.0151(18) 0.033(2) 0.033(2) -0.0056(17) -0.0074(17) 0.0000(15)
C35 0.0181(19) 0.040(2) 0.049(3) 0.000(2) -0.018(2) 0.0013(17)
C36 0.026(2) 0.055(3) 0.047(3) 0.014(2) -0.022(2) -0.005(2)
C37 0.0181(19) 0.043(2) 0.036(2) 0.014(2) -0.0102(18) -0.0078(17)
C38 0.0105(15) 0.0201(16) 0.0159(17) 0.0020(13) -0.0056(13) -0.0022(13)
C39 0.0111(15) 0.0215(17) 0.0199(18) 0.0034(14) -0.0050(14) -0.0030(13)
C40 0.0190(18) 0.0196(18) 0.024(2) 0.0014(15) -0.0033(16) -0.0040(14)
C41 0.0238(19) 0.0176(17) 0.028(2) 0.0046(15) -0.0110(17) -0.0045(14)
C42 0.0122(16) 0.0202(17) 0.025(2) 0.0036(14) -0.0068(15) -0.0010(13)
C43 0.0121(15) 0.0136(15) 0.0176(17) 0.0005(13) -0.0052(14) -0.0018(12)
C44 0.0136(16) 0.0160(16) 0.0184(18) 0.0001(14) -0.0053(14) -0.0010(13)
C45 0.0170(17) 0.0271(19) 0.0171(19) -0.0039(15) -0.0060(15) -0.0041(15)
C46 0.025(2) 0.031(2) 0.026(2) -0.0109(17) -0.0054(17) -0.0086(17)
C47 0.0214(19) 0.049(3) 0.019(2) 0.0009(18) -0.0102(17) -0.0056(18)
C48 0.0189(18) 0.0256(18) 0.0159(18) -0.0043(14) -0.0058(15) -0.0019(14)
C49 0.023(2) 0.052(3) 0.0162(19) 0.0076(18) -0.0085(16) -0.0057(18)
C50 0.0198(19) 0.044(2) 0.018(2) -0.0005(18) -0.0054(16) -0.0069(17)
C51 0.0153(17) 0.0252(18) 0.0166(18) -0.0061(14) -0.0010(14) -0.0025(14)
C52 0.0146(17) 0.0233(18) 0.025(2) -0.0051(15) -0.0045(15) 0.0007(14)
C53 0.029(2) 0.027(2) 0.039(3) -0.0116(18) -0.010(2) 0.0055(17)
C54 0.0155(18) 0.042(2) 0.032(2) 0.0000(19) -0.0031(17) -0.0070(17)
C55 0.0136(16) 0.0202(17) 0.026(2) -0.0037(14) -0.0064(15) -0.0002(13)
C56 0.0193(18) 0.0209(18) 0.035(2) -0.0003(16) -0.0102(17) -0.0020(14)
C57 0.0194(18) 0.027(2) 0.028(2) 0.0071(16) -0.0111(16) -0.0022(15)
C58 0.0137(16) 0.0285(19) 0.025(2) 0.0004(15) -0.0110(15) -0.0027(14)
C59 0.0156(17) 0.036(2) 0.020(2) -0.0052(17) -0.0094(16) 0.0012(15)
C60 0.033(2) 0.057(3) 0.027(2) 0.005(2) -0.012(2) 0.006(2)
C61 0.022(2) 0.051(3) 0.038(3) -0.016(2) -0.0175(19) -0.0001(19)
C62 0.0152(17) 0.0288(19) 0.0196(19) -0.0050(15) -0.0083(15) 0.0002(14)
C63 0.025(2) 0.0263(19) 0.034(2) -0.0050(17) -0.0176(18) -0.0049(16)
C64 0.0215(19) 0.0208(18) 0.036(2) -0.0053(16) -0.0139(18) 0.0025(15)
C65 0.0131(16) 0.0193(17) 0.0191(18) -0.0022(13) -0.0056(14) -0.0016(13)
C66 0.0171(17) 0.0228(18) 0.0183(18) -0.0030(14) -0.0058(15) -0.0002(14)
C67 0.025(2) 0.029(2) 0.022(2) 0.0017(16) 0.0029(17) -0.0066(16)
C68 0.030(2) 0.030(2) 0.017(2) -0.0065(16) -0.0005(17) -0.0019(17)
C69 0.0122(16) 0.0200(17) 0.0231(19) 0.0056(14) -0.0075(14) -0.0023(13)
C70 0.0180(17) 0.0244(18) 0.0224(19) 0.0025(15) -0.0092(15) -0.0050(14)
C71 0.024(2) 0.033(2) 0.034(2) 0.0076(17) -0.0172(18) -0.0123(16)
C72 0.0170(18) 0.037(2) 0.042(3) 0.0124(19) -0.0173(18) -0.0070(16)
C73 0.0131(17) 0.029(2) 0.042(2) 0.0060(18) -0.0099(17) 0.0007(15)
C74 0.0127(16) 0.0251(19) 0.030(2) 0.0033(16) -0.0066(15) -0.0021(14)
C75 0.0114(16) 0.035(2) 0.0191(19) 0.0020(16) -0.0036(15) -0.0064(15)
C76 0.0127(17) 0.038(2) 0.0140(18) -0.0005(16) -0.0024(15) -0.0042(15)
C77 0.0154(18) 0.050(3) 0.0152(19) 0.0000(18) 0.0011(16) -0.0016(17)
C78 0.031(2) 0.052(3) 0.020(2) -0.0037(19) -0.0054(18) 0.005(2)
C79 0.029(2) 0.042(2) 0.021(2) -0.0044(18) -0.0123(18) -0.0028(18)
C80 0.0150(17) 0.035(2) 0.0180(19) -0.0044(16) -0.0070(15) -0.0005(15)
C81 0.0110(16) 0.031(2) 0.0161(18) -0.0027(15) -0.0032(14) -0.0050(14)
C82 0.0134(17) 0.037(2) 0.024(2) 0.0008(17) -0.0017(16) -0.0065(16)
C83 0.030(2) 0.037(2) 0.031(2) -0.0001(19) -0.0045(19) -0.0168(19)
C84 0.035(2) 0.037(3) 0.039(3) 0.008(2) -0.010(2) -0.011(2)
C85 0.0156(17) 0.033(2) 0.0204(19) 0.0041(16) -0.0044(15) -0.0068(15)
C86 0.027(2) 0.048(3) 0.022(2) 0.0026(19) -0.0079(18) -0.0035(19)
C87 0.030(2) 0.044(3) 0.034(2) 0.010(2) -0.018(2) -0.0065(19)
C88 0.022(2) 0.033(2) 0.030(2) 0.0049(17) -0.0139(18) -0.0019(16)
C89 0.0186(19) 0.034(2) 0.039(2) 0.0036(18) -0.0139(18) -0.0002(16)
C90 0.030(2) 0.038(3) 0.048(3) 0.002(2) -0.007(2) -0.002(2)
C91 0.023(2) 0.044(3) 0.051(3) 0.014(2) -0.020(2) -0.0011(19)
C92 0.0127(17) 0.037(2) 0.030(2) 0.0017(17) -0.0098(16) -0.0016(15)
C93 0.020(2) 0.040(2) 0.029(2) -0.0051(18) -0.0054(17) 0.0012(17)
C94 0.0198(19) 0.045(2) 0.021(2) -0.0015(18) -0.0039(17) -0.0028(17)
C95 0.0134(17) 0.045(2) 0.021(2) 0.0042(18) -0.0053(16) -0.0083(16)
C96 0.0171(19) 0.041(2) 0.022(2) 0.0000(18) -0.0037(17) -0.0068(17)
C97 0.028(2) 0.054(3) 0.026(2) 0.011(2) -0.0025(19) -0.006(2)
C98 0.020(2) 0.041(3) 0.043(3) 0.000(2) -0.0084(19) -0.0074(18)
C99 0.0179(18) 0.033(2) 0.021(2) -0.0005(16) -0.0057(16) -0.0046(16)
C100 0.024(2) 0.041(2) 0.032(2) -0.0083(19) -0.0071(18) -0.0069(18)
C101 0.023(2) 0.038(2) 0.031(2) -0.0110(19) -0.0049(18) 0.0008(17)
C102 0.0166(18) 0.036(2) 0.0176(19) -0.0014(16) -0.0042(15) -0.0024(16)
C103 0.0157(17) 0.029(2) 0.0166(18) -0.0039(15) -0.0034(15) 0.0004(15)
C104 0.027(2) 0.033(2) 0.019(2) 0.0016(16) -0.0084(17) -0.0043(17)
C105 0.020(2) 0.034(2) 0.028(2) -0.0075(18) -0.0044(18) 0.0034(17)
C106 0.0106(16) 0.035(2) 0.023(2) -0.0088(16) -0.0060(15) -0.0004(15)
C107 0.0176(19) 0.041(2) 0.027(2) -0.0100(18) -0.0092(17) 0.0009(16)
C108 0.020(2) 0.049(3) 0.036(3) -0.012(2) -0.0140(19) 0.0069(19)
C109 0.0129(18) 0.052(3) 0.043(3) -0.017(2) -0.0089(19) 0.0028(18)
C110 0.019(2) 0.052(3) 0.038(3) -0.009(2) -0.0033(19) -0.0082(19)
C111 0.0172(19) 0.043(2) 0.030(2) -0.0062(18) -0.0066(17) -0.0044(17)
C112 0.0182(18) 0.027(2) 0.027(2) -0.0015(16) -0.0018(16) -0.0012(15)
C113 0.0221(19) 0.0218(18) 0.030(2) -0.0066(16) -0.0044(17) -0.0012(15)
C114 0.026(2) 0.025(2) 0.049(3) -0.0134(19) -0.004(2) 0.0011(16)
C115 0.036(3) 0.041(3) 0.043(3) -0.023(2) -0.004(2) -0.005(2)
C116 0.032(2) 0.039(2) 0.027(2) -0.0111(18) -0.0100(19) -0.0103(19)
C117 0.0155(17) 0.0270(19) 0.022(2) -0.0043(15) -0.0032(15) -0.0028(14)
C118 0.0101(15) 0.0264(18) 0.0177(18) -0.0032(14) -0.0017(14) -0.0008(13)
C119 0.033(2) 0.032(2) 0.048(3) 0.009(2) -0.014(2) -0.0003(19)
C120 0.045(3) 0.052(3) 0.048(3) 0.013(2) -0.024(3) 0.003(2)
C121 0.071(4) 0.037(3) 0.075(4) 0.016(3) -0.037(4) -0.010(3)
C122 0.024(2) 0.0209(19) 0.036(2) 0.0000(16) -0.0071(18) -0.0042(15)
C123 0.030(2) 0.022(2) 0.082(4) -0.009(2) -0.009(3) -0.0047(18)
C124 0.027(2) 0.028(2) 0.076(4) -0.002(2) -0.009(2) -0.0124(19)
C125 0.023(2) 0.028(2) 0.030(2) 0.0066(17) -0.0073(17) -0.0083(16)
C126 0.0203(19) 0.034(2) 0.023(2) 0.0031(17) -0.0037(16) -0.0080(17)
C127 0.036(3) 0.058(3) 0.025(2) 0.012(2) -0.007(2) -0.005(2)
C128 0.025(2) 0.041(3) 0.050(3) 0.006(2) -0.010(2) -0.0119(19)
C129 0.0154(17) 0.031(2) 0.0192(19) 0.0026(15) -0.0053(15) -0.0073(15)
C130 0.0194(19) 0.036(2) 0.020(2) -0.0034(17) 0.0013(16) -0.0041(16)
C131 0.0211(19) 0.031(2) 0.031(2) -0.0035(17) -0.0048(17) -0.0012(16)
C132 0.0153(17) 0.0262(18) 0.024(2) 0.0033(15) -0.0093(15) -0.0050(14)
C133 0.0211(19) 0.032(2) 0.025(2) 0.0079(16) -0.0126(16) -0.0080(16)
C134 0.031(2) 0.026(2) 0.051(3) 0.0074(19) -0.019(2) -0.0048(17)
C135 0.027(2) 0.050(3) 0.040(3) 0.015(2) -0.022(2) -0.011(2)
C136 0.0195(18) 0.030(2) 0.027(2) 0.0083(16) -0.0126(17) -0.0077(15)
C137 0.031(2) 0.040(2) 0.023(2) 0.0080(18) -0.0154(18) -0.0089(18)
C138 0.024(2) 0.039(2) 0.019(2) 0.0038(17) -0.0050(17) -0.0074(17)
C139 0.0217(19) 0.030(2) 0.0195(19) 0.0025(15) -0.0057(16) -0.0082(16)
C140 0.0170(17) 0.030(2) 0.0182(19) 0.0015(15) -0.0041(15) -0.0062(15)
C141 0.0201(19) 0.0231(19) 0.031(2) 0.0020(16) -0.0104(17) -0.0050(15)
C142 0.0179(19) 0.045(3) 0.024(2) 0.0031(18) -0.0035(17) -0.0057(17)
C143 0.0147(17) 0.034(2) 0.0181(19) -0.0007(16) -0.0052(15) -0.0021(15)
C144 0.0196(19) 0.039(2) 0.024(2) 0.0007(17) -0.0059(16) -0.0069(17)
C145 0.021(2) 0.051(3) 0.026(2) 0.0078(19) -0.0089(17) -0.0144(19)
C146 0.0145(19) 0.056(3) 0.040(3) 0.009(2) -0.0055(19) -0.0044(19)
C147 0.018(2) 0.046(3) 0.057(3) -0.006(2) -0.003(2) 0.0072(19)
C148 0.019(2) 0.041(3) 0.042(3) -0.011(2) -0.0050(19) -0.0005(18)
C149 0.102(8) 0.081(7) 0.200(13) -0.029(8) -0.033(8) -0.003(6)

loop_
_atom_type_symbol
_atom_type_description
_atom_type_scat_dispersion_real
_atom_type_scat_dispersion_imag
_atom_type_scat_source
C C 0.0033 0.0016 'International Tables Vol C Tables 4.2.6.8 and 6.1.1.4'
H H 0.0000 0.0000 'International Tables Vol C Tables 4.2.6.8 and 6.1.1.4'
Cl Cl 0.1484 0.1585 'International Tables Vol C Tables 4.2.6.8 and 6.1.1.4'
N N 0.0061 0.0033 'International Tables Vol C Tables 4.2.6.8 and 6.1.1.4'
P P 0.1023 0.0942 'International Tables Vol C Tables 4.2.6.8 and 6.1.1.4'
Pd Pd -0.9988 1.0072 'International Tables Vol C Tables 4.2.6.8 and 6.1.1.4'
S S 0.1246 0.1234 'International Tables Vol C Tables 4.2.6.8 and 6.1.1.4'

loop_
_geom_angle_atom_site_label_1
_geom_angle_atom_site_label_2
_geom_angle_atom_site_label_3
_geom_angle
Cl1 Pd1 Cl2 169.70(4)
Cl1 Pd1 P2 93.01(3)
Cl2 Pd1 P2 86.04(3)
Cl1 Pd1 P1 89.13(3)
Cl2 Pd1 P1 94.85(3)
P2 Pd1 P1 162.63(3)
Cl3 Pd2 Cl4 172.17(4)
Cl3 Pd2 P3 91.31(3)
Cl4 Pd2 P3 85.82(3)
Cl3 Pd2 P4 89.07(3)
Cl4 Pd2 P4 95.38(3)
P3 Pd2 P4 166.86(4)
C18 S1 C21 92.87(19)
C55 S2 C58 92.69(19)
C132 S3 C129 93.0(2)
C92 S4 C95 92.3(2)
C1 P1 C32 105.69(16)
C1 P1 C7 93.30(17)
C32 P1 C7 106.09(17)
C1 P1 Pd1 118.43(11)
C32 P1 Pd1 120.48(13)
C7 P1 Pd1 108.90(12)
C38 P2 C44 93.64(17)
C38 P2 C69 106.45(16)
C44 P2 C69 105.24(17)
C38 P2 Pd1 119.15(12)
C44 P2 Pd1 111.02(12)
C69 P2 Pd1 117.93(12)
C81 P3 C75 94.20(18)
C81 P3 C106 105.56(18)
C75 P3 C106 103.86(18)
C81 P3 Pd2 117.19(12)
C75 P3 Pd2 113.29(13)
C106 P3 Pd2 119.21(13)
C118 P4 C143 105.46(17)
C118 P4 C112 93.12(18)
C143 P4 C112 106.79(18)
C118 P4 Pd2 119.10(12)
C143 P4 Pd2 119.91(13)
C112 P4 Pd2 108.65(13)
C11 N1 C14 111.2(3)
C28 N2 C25 110.9(3)
C48 N3 C51 110.3(3)
C65 N4 C62 110.5(3)
C122 N5 C125 111.1(3)
C136 N6 C139 110.6(3)
C88 N7 C85 110.3(3)
C99 N8 C102 109.5(3)
C2 C1 C8 126.5(3)
C2 C1 P1 110.1(3)
C8 C1 P1 123.2(3)
C1 C2 C3 131.7(4)
C1 C2 C6 120.0(3)
C3 C2 C6 107.2(3)
C2 C3 C4 103.6(3)
C5 C4 C3 106.4(3)
C4 C5 C6 103.9(3)
C28 C6 C2 110.7(3)
C28 C6 C7 114.8(3)
C2 C6 C7 106.5(3)
C28 C6 C5 108.2(3)
C2 C6 C5 98.9(3)
C7 C6 C5 116.5(3)
C29 C7 C6 126.4(4)
C29 C7 P1 124.0(3)
C6 C7 P1 109.6(3)
C11 C8 C1 110.8(3)
C11 C8 C9 107.9(3)
C1 C8 C9 111.5(3)
C11 C8 C10 110.0(3)
C1 C8 C10 108.5(3)
C9 C8 C10 108.0(3)
N1 C11 C12 106.9(3)
N1 C11 C8 121.9(3)
C12 C11 C8 131.2(4)
C11 C12 C13 108.1(4)
C14 C13 C12 107.9(3)
N1 C14 C13 105.9(3)
N1 C14 C15 121.4(3)
C13 C14 C15 132.6(3)
C14 C15 C18 109.4(3)
C14 C15 C16 109.2(4)
C18 C15 C16 109.9(4)
C14 C15 C17 109.1(4)
C18 C15 C17 109.6(4)
C16 C15 C17 109.6(4)
C19 C18 C15 130.3(4)
C19 C18 S1 109.7(3)
C15 C18 S1 120.0(3)
C18 C19 C20 113.9(4)
C21 C20 C19 114.4(4)
C20 C21 C22 129.6(4)
C20 C21 S1 109.2(3)
C22 C21 S1 121.3(3)
C21 C22 C25 109.8(3)
C21 C22 C23 108.5(3)
C25 C22 C23 110.6(3)
C21 C22 C24 109.2(3)
C25 C22 C24 109.0(3)
C23 C22 C24 109.8(3)
C26 C25 N2 106.2(3)
C26 C25 C22 132.0(4)
N2 C25 C22 121.8(3)
C25 C26 C27 108.5(4)
C28 C27 C26 107.3(4)
N2 C28 C27 107.1(3)
N2 C28 C6 121.3(3)
C27 C28 C6 131.2(4)
C7 C29 C31 123.4(4)
C7 C29 C30 122.8(4)
C31 C29 C30 113.8(4)
C37 C32 C33 118.5(3)
C37 C32 P1 120.0(3)
C33 C32 P1 121.5(3)
C32 C33 C34 119.9(4)
C35 C34 C33 120.8(4)
C34 C35 C36 119.9(4)
C37 C36 C35 120.0(4)
C36 C37 C32 120.8(4)
C39 C38 C45 125.8(3)
C39 C38 P2 110.0(3)
C45 C38 P2 124.0(3)
C38 C39 C40 131.7(3)
C38 C39 C43 120.1(3)
C40 C39 C43 106.8(3)
C39 C40 C41 102.7(3)
C42 C41 C40 106.3(3)
C43 C42 C41 104.3(3)
C65 C43 C44 113.8(3)
C65 C43 C39 110.2(3)
C44 C43 C39 106.7(3)
C65 C43 C42 108.7(3)
C44 C43 C42 117.5(3)
C39 C43 C42 98.7(3)
C66 C44 C43 126.8(3)
C66 C44 P2 123.7(3)
C43 C44 P2 109.4(3)
C48 C45 C47 110.2(3)
C48 C45 C38 110.3(3)
C47 C45 C38 109.0(3)
C48 C45 C46 106.9(3)
C47 C45 C46 108.7(3)
C38 C45 C46 111.7(3)
C49 C48 N3 107.1(3)
C49 C48 C45 132.8(4)
N3 C48 C45 119.9(3)
C48 C49 C50 107.6(4)
C51 C50 C49 107.7(4)
C50 C51 N3 107.2(3)
C50 C51 C52 131.7(4)
N3 C51 C52 121.0(3)
C51 C52 C55 108.7(3)
C51 C52 C54 110.6(3)
C55 C52 C54 110.2(3)
C51 C52 C53 109.1(3)
C55 C52 C53 109.7(3)
C54 C52 C53 108.5(3)
C56 C55 C52 130.6(4)
C56 C55 S2 110.4(3)
C52 C55 S2 118.8(3)
C55 C56 C57 113.5(4)
C58 C57 C56 113.3(4)
C57 C58 C59 130.7(4)
C57 C58 S2 110.0(3)
C59 C58 S2 119.1(3)
C58 C59 C62 109.1(3)
C58 C59 C61 110.0(3)
C62 C59 C61 109.0(3)
C58 C59 C60 109.9(4)
C62 C59 C60 109.6(3)
C61 C59 C60 109.3(4)
C63 C62 N4 107.1(3)
C63 C62 C59 132.2(3)
N4 C62 C59 120.6(3)
C62 C63 C64 107.6(3)
C65 C64 C63 108.1(3)
N4 C65 C64 106.8(3)
N4 C65 C43 120.9(3)
C64 C65 C43 132.2(3)
C44 C66 C68 123.7(4)
C44 C66 C67 122.8(3)
C68 C66 C67 113.5(3)
C74 C69 C70 118.6(3)
C74 C69 P2 119.3(3)
C70 C69 P2 122.1(3)
C71 C70 C69 120.5(4)
C72 C71 C70 120.4(4)
C73 C72 C71 119.9(4)
C72 C73 C74 120.4(4)
C69 C74 C73 120.2(4)
C82 C75 C76 128.2(4)
C82 C75 P3 123.1(3)
C76 C75 P3 108.7(3)
C85 C76 C75 112.1(3)
C85 C76 C80 110.1(3)
C75 C76 C80 106.9(3)
C85 C76 C77 109.1(3)
C75 C76 C77 118.6(3)
C80 C76 C77 99.1(3)
C76 C77 C78 104.0(3)
C79 C78 C77 107.1(3)
C80 C79 C78 102.4(4)
C81 C80 C79 132.2(4)
C81 C80 C76 120.1(3)
C79 C80 C76 106.6(3)
C80 C81 C103 125.8(3)
C80 C81 P3 109.4(3)
C103 C81 P3 124.6(3)
C75 C82 C84 122.9(4)
C75 C82 C83 123.0(4)
C84 C82 C83 114.1(4)
N7 C85 C86 107.3(4)
N7 C85 C76 120.5(3)
C86 C85 C76 132.1(4)
C85 C86 C87 107.5(4)
C88 C87 C86 107.4(4)
N7 C88 C87 107.5(4)
N7 C88 C89 120.5(4)
C87 C88 C89 131.8(4)
C92 C89 C88 108.4(3)
C92 C89 C91 109.9(3)
C88 C89 C91 109.9(4)
C92 C89 C90 109.4(4)
C88 C89 C90 110.1(4)
C91 C89 C90 109.2(4)
C93 C92 C89 130.0(4)
C93 C92 S4 110.3(3)
C89 C92 S4 119.5(3)
C92 C93 C94 113.1(4)
C95 C94 C93 114.2(4)
C94 C95 C96 129.9(4)
C94 C95 S4 110.0(3)
C96 C95 S4 120.0(3)
C95 C96 C99 109.4(3)
C95 C96 C97 109.5(4)
C99 C96 C97 109.2(4)
C95 C96 C98 110.7(4)
C99 C96 C98 110.0(4)
C97 C96 C98 107.9(4)
C100 C99 N8 107.7(4)
C100 C99 C96 131.3(4)
N8 C99 C96 120.9(4)
C99 C100 C101 107.6(4)
C102 C101 C100 108.1(4)
C101 C102 N8 107.1(4)
C101 C102 C103 132.1(4)
N8 C102 C103 120.5(3)
C102 C103 C105 110.0(3)
C102 C103 C81 110.5(3)
C105 C103 C81 110.4(3)
C102 C103 C104 106.2(3)
C105 C103 C104 108.2(3)
C81 C103 C104 111.4(3)
C111 C106 C107 118.8(4)
C111 C106 P3 119.7(3)
C107 C106 P3 121.4(3)
C108 C107 C106 120.6(4)
C109 C108 C107 119.9(4)
C110 C109 C108 119.9(4)
C109 C110 C111 120.0(4)
C110 C111 C106 120.7(4)
C119 C112 C113 126.6(4)
C119 C112 P4 124.0(4)
C113 C112 P4 109.3(3)
C122 C113 C112 116.4(4)
C122 C113 C117 109.5(3)
C112 C113 C117 107.2(3)
C122 C113 C114 108.6(3)
C112 C113 C114 115.0(3)
C117 C113 C114 98.5(3)
C115 C114 C113 104.0(4)
C116 C115 C114 107.5(4)
C117 C116 C115 102.6(4)
C118 C117 C116 131.8(4)
C118 C117 C113 119.4(3)
C116 C117 C113 107.5(3)
C117 C118 C140 125.9(3)
C117 C118 P4 110.3(3)
C140 C118 P4 123.6(3)
C112 C119 C121 122.5(5)
C112 C119 C120 123.6(4)
C121 C119 C120 113.9(4)
N5 C122 C123 106.6(4)
N5 C122 C113 121.8(3)
C123 C122 C113 130.8(4)
C122 C123 C124 107.2(4)
C125 C124 C123 108.4(4)
C124 C125 N5 106.7(4)
C124 C125 C126 131.4(4)
N5 C125 C126 121.9(4)
C125 C126 C129 110.9(3)
C125 C126 C128 109.6(4)
C129 C126 C128 109.5(4)
C125 C126 C127 109.2(4)
C129 C126 C127 108.8(4)
C128 C126 C127 108.9(4)
C130 C129 C126 129.7(4)
C130 C129 S3 110.3(3)
C126 C129 S3 119.9(3)
C129 C130 C131 113.3(4)
C132 C131 C130 113.7(4)
C131 C132 C133 129.7(4)
C131 C132 S3 109.7(3)
C133 C132 S3 120.5(3)
C132 C133 C136 110.0(3)
C132 C133 C134 109.9(4)
C136 C133 C134 110.0(3)
C132 C133 C135 110.2(3)
C136 C133 C135 108.8(4)
C134 C133 C135 107.9(4)
C137 C136 N6 106.9(4)
C137 C136 C133 133.3(4)
N6 C136 C133 119.8(4)
C136 C137 C138 108.2(4)
C139 C138 C137 107.8(4)
C138 C139 N6 106.5(4)
C138 C139 C140 133.2(4)
N6 C139 C140 120.3(3)
C139 C140 C141 108.0(3)
C139 C140 C118 111.4(3)
C141 C140 C118 111.0(3)
C139 C140 C142 108.9(3)
C141 C140 C142 108.7(3)
C118 C140 C142 108.7(3)
C144 C143 C148 119.4(4)
C144 C143 P4 121.4(3)
C148 C143 P4 119.2(3)
C143 C144 C145 120.0(4)
C146 C145 C144 120.3(4)
C147 C146 C145 120.3(4)
C146 C147 C148 119.7(5)
C147 C148 C143 120.1(4)
Cl6 C149 Cl5 111.8(6)

loop_
_geom_bond_atom_site_label_1
_geom_bond_atom_site_label_2
_geom_bond_distance
Pd1 Cl1 2.2999(8)
Pd1 Cl2 2.3007(9)
Pd1 P2 2.3343(9)
Pd1 P1 2.3488(9)
Pd2 Cl3 2.2962(9)
Pd2 Cl4 2.3090(9)
Pd2 P3 2.3266(10)
Pd2 P4 2.3627(10)
Cl5 C149 1.752(11)
Cl6 C149 1.744(11)
S1 C18 1.738(4)
S1 C21 1.745(4)
S2 C55 1.731(4)
S2 C58 1.736(4)
S3 C132 1.723(4)
S3 C129 1.735(4)
S4 C92 1.739(4)
S4 C95 1.744(4)
P1 C1 1.819(4)
P1 C32 1.830(4)
P1 C7 1.831(4)
P2 C38 1.810(4)
P2 C44 1.830(4)
P2 C69 1.842(4)
P3 C81 1.815(4)
P3 C75 1.829(4)
P3 C106 1.846(4)
P4 C118 1.815(4)
P4 C143 1.836(4)
P4 C112 1.838(4)
N1 C11 1.364(5)
N1 C14 1.387(5)
N2 C28 1.368(5)
N2 C25 1.382(5)
N3 C48 1.374(5)
N3 C51 1.375(5)
N4 C65 1.365(5)
N4 C62 1.375(4)
N5 C122 1.365(5)
N5 C125 1.369(5)
N6 C136 1.374(5)
N6 C139 1.380(5)
N7 C88 1.364(5)
N7 C85 1.365(5)
N8 C99 1.371(5)
N8 C102 1.387(5)
C1 C2 1.334(5)
C1 C8 1.534(5)
C2 C3 1.508(5)
C2 C6 1.530(5)
C3 C4 1.550(6)
C4 C5 1.548(6)
C5 C6 1.552(5)
C6 C28 1.526(5)
C6 C7 1.532(5)
C7 C29 1.340(5)
C8 C11 1.506(5)
C8 C9 1.539(6)
C8 C10 1.542(5)
C11 C12 1.383(5)
C12 C13 1.412(6)
C13 C14 1.391(6)
C14 C15 1.510(5)
C15 C18 1.512(6)
C15 C16 1.527(7)
C15 C17 1.543(6)
C18 C19 1.354(6)
C19 C20 1.417(6)
C20 C21 1.354(6)
C21 C22 1.513(6)
C22 C25 1.513(5)
C22 C23 1.532(5)
C22 C24 1.544(5)
C25 C26 1.371(6)
C26 C27 1.420(6)
C27 C28 1.376(6)
C29 C31 1.510(6)
C29 C30 1.521(6)
C32 C37 1.395(6)
C32 C33 1.396(6)
C33 C34 1.398(5)
C34 C35 1.363(6)
C35 C36 1.387(7)
C36 C37 1.385(6)
C38 C39 1.334(5)
C38 C45 1.545(5)
C39 C40 1.507(5)
C39 C43 1.529(5)
C40 C41 1.559(5)
C41 C42 1.557(5)
C42 C43 1.546(5)
C43 C65 1.517(5)
C43 C44 1.526(5)
C44 C66 1.346(5)
C45 C48 1.512(5)
C45 C47 1.540(5)
C45 C46 1.545(6)
C48 C49 1.363(6)
C49 C50 1.431(6)
C50 C51 1.359(6)
C51 C52 1.513(5)
C52 C55 1.525(6)
C52 C54 1.532(5)
C52 C53 1.541(5)
C55 C56 1.354(6)
C56 C57 1.427(6)
C57 C58 1.361(6)
C58 C59 1.515(6)
C59 C62 1.518(5)
C59 C61 1.537(6)
C59 C60 1.541(6)
C62 C63 1.367(6)
C63 C64 1.411(5)
C64 C65 1.373(5)
C66 C68 1.499(5)
C66 C67 1.506(5)
C69 C74 1.390(5)
C69 C70 1.391(5)
C70 C71 1.387(5)
C71 C72 1.378(6)
C72 C73 1.366(6)
C73 C74 1.399(5)
C75 C82 1.334(6)
C75 C76 1.531(5)
C76 C85 1.520(5)
C76 C80 1.536(6)
C76 C77 1.550(5)
C77 C78 1.565(7)
C78 C79 1.547(6)
C79 C80 1.496(5)
C80 C81 1.335(5)
C81 C103 1.541(5)
C82 C84 1.503(6)
C82 C83 1.507(6)
C85 C86 1.370(6)
C86 C87 1.418(6)
C87 C88 1.367(6)
C88 C89 1.520(6)
C89 C92 1.516(6)
C89 C91 1.541(6)
C89 C90 1.550(7)
C92 C93 1.362(6)
C93 C94 1.423(6)
C94 C95 1.352(6)
C95 C96 1.516(6)
C96 C99 1.521(6)
C96 C97 1.538(6)
C96 C98 1.551(6)
C99 C100 1.353(6)
C100 C101 1.426(6)
C101 C102 1.348(6)
C102 C103 1.519(5)
C103 C105 1.532(5)
C103 C104 1.555(5)
C106 C111 1.394(6)
C106 C107 1.396(6)
C107 C108 1.395(6)
C108 C109 1.393(7)
C109 C110 1.387(7)
C110 C111 1.394(6)
C112 C119 1.343(6)
C112 C113 1.522(6)
C113 C122 1.520(6)
C113 C117 1.527(6)
C113 C114 1.563(6)
C114 C115 1.553(7)
C115 C116 1.539(7)
C116 C117 1.506(5)
C117 C118 1.341(5)
C118 C140 1.541(5)
C119 C121 1.492(7)
C119 C120 1.504(7)
C122 C123 1.375(6)
C123 C124 1.420(7)
C124 C125 1.356(6)
C125 C126 1.507(6)
C126 C129 1.516(6)
C126 C128 1.544(6)
C126 C127 1.550(6)
C129 C130 1.350(6)
C130 C131 1.423(6)
C131 C132 1.369(6)
C132 C133 1.503(5)
C133 C136 1.522(6)
C133 C134 1.543(6)
C133 C135 1.546(5)
C136 C137 1.357(6)
C137 C138 1.424(6)
C138 C139 1.366(6)
C139 C140 1.516(5)
C140 C141 1.535(5)
C140 C142 1.544(5)
C143 C144 1.388(6)
C143 C148 1.401(6)
C144 C145 1.391(6)
C145 C146 1.385(7)
C146 C147 1.380(7)
C147 C148 1.397(6)
